data_2021967
loop_
_publ_author_name
'Zheng, Wenxu'
'Wu, Kechen'

_publ_section_title
;
 Anion-directed assemblies of europium(III) coordination polymers based on
 1<i>H</i>-benzimidazole-5,6-dicarboxylate: structures and luminescence
 properties
;
_journal_coeditor_code JX3052
_journal_issue 2
_journal_name_full 'Acta Crystallographica Section C'
_journal_page_first
;
;
_journal_paper_doi 10.1107/S2053229620000637
_journal_volume 76
_journal_year 2020
_chemical_formula_iupac '[Eu (C9 H5 N2 O4) (S O4)]'
_chemical_formula_moiety 'C9 H5 Eu N2 O8 S'
_chemical_formula_sum 'C9 H5 Eu N2 O8 S'
_chemical_formula_weight 453.17
_chemical_name_systematic
Poly[(\m~3~-1<i>H</i>-benzimidazol-3-ium-5,6-dicarboxylato-\k^5^<i>O</i>^5^:<i>O</i>^5'^,<i>O</i>^6^:<i>O</i>^6^,<i>O</i>^6'^)(\m~3~-sulfato-\k^3^<i>O</i>,<i>O</i>',<i>O</i>'')europium(III)]
_space_group_crystal_system triclinic
_space_group_IT_number 2
_space_group_name_Hall '-P 1'
_space_group_name_H-M_alt 'P -1'
_atom_sites_solution_hydrogens mixed
_atom_sites_solution_primary iterative
_audit_creation_method
;
Olex2 1.2
(compiled 2018.05.29 svn.r3508 for OlexSys, GUI svn.r5506)
;
_cell_angle_alpha 101.579(4)
_cell_angle_beta 106.761(4)
_cell_angle_gamma 95.588(4)
_cell_formula_units_Z 2
_cell_length_a 6.9610(7)
_cell_length_b 7.9482(9)
_cell_length_c 10.9901(13)
_cell_measurement_reflns_used 6853
_cell_measurement_temperature 298(2)
_cell_measurement_theta_max 25.74
_cell_measurement_theta_min 2.65
_cell_volume 562.51(11)
_computing_cell_refinement
;
APEX2 (Bruker, 2012)
;
_computing_data_collection
;
SAINT (Bruker, 2012)
;
_computing_data_reduction
;
SAINT (Bruker, 2012)
;
_computing_molecular_graphics
;
OLEX2 (Dolomanov <i>et al.</i>,  2009)
;
_computing_publication_material
;
OLEX2 (Dolomanov <i>et al.</i>,  2009)
;
_computing_structure_refinement
;
SHELXL2013 (Sheldrick, 2015)
;
_computing_structure_solution
;
olex2.solve (Bourhis <i>et al.</i>,  2015)
;
_diffrn_ambient_temperature 298.15
_diffrn_measured_fraction_theta_full 0.998
_diffrn_measured_fraction_theta_max 0.998
_diffrn_measurement_device_type 'Bruker APEXII CCD'
_diffrn_measurement_method '\f and \w scans'
_diffrn_radiation_type MoK\a
_diffrn_radiation_wavelength 0.71073
_diffrn_reflns_av_R_equivalents 0.0578
_diffrn_reflns_av_unetI/netI 0.0416
_diffrn_reflns_limit_h_max 8
_diffrn_reflns_limit_h_min -8
_diffrn_reflns_limit_k_max 9
_diffrn_reflns_limit_k_min -9
_diffrn_reflns_limit_l_max 13
_diffrn_reflns_limit_l_min -13
_diffrn_reflns_number 10824
_diffrn_reflns_theta_full 25.242
_diffrn_reflns_theta_max 25.675
_diffrn_reflns_theta_min 2.652
_diffrn_source 6853
_diffrn_standards_number 0
_exptl_absorpt_coefficient_mu 5.809
_exptl_absorpt_correction_T_max 0.0921
_exptl_absorpt_correction_T_min 0.0583
_exptl_absorpt_correction_type multi-scan
_exptl_absorpt_process_details
;
(<i>SADABS</i>; Bruker, 2012)
;
_exptl_crystal_colour 'clear brown'
_exptl_crystal_density_diffrn 2.676
_exptl_crystal_description block
_exptl_crystal_F_000 432
_exptl_crystal_size_max 0.14
_exptl_crystal_size_mid 0.12
_exptl_crystal_size_min 0.1
_refine_diff_density_max 0.938
_refine_diff_density_min -1.085
_refine_ls_extinction_method none
_refine_ls_goodness_of_fit_ref 1.111
_refine_ls_hydrogen_treatment mixed
_refine_ls_matrix_type full
_refine_ls_number_parameters 196
_refine_ls_number_reflns 2149
_refine_ls_number_restraints 2
_refine_ls_restrained_S_all 1.111
_refine_ls_R_factor_all 0.0343
_refine_ls_R_factor_gt 0.0278
_refine_ls_shift/su_max 0.000
_refine_ls_shift/su_mean 0.000
_refine_ls_structure_factor_coef Fsqd
_refine_ls_weighting_details
;
w=1/[\s^2^(Fo^2^)+(0.0103P)^2^+1.9181P] where P=(Fo^2^+2Fc^2^)/3
;
_refine_ls_weighting_scheme calc
_refine_ls_wR_factor_gt 0.0555
_refine_ls_wR_factor_ref 0.0583
_reflns_number_gt 1954
_reflns_number_total 2149
_reflns_threshold_expression 'I > 2\s(I)'
_cod_data_source_file jx3052sup1.cif
_cod_data_source_block 2
_cod_database_code 2021967
_shelx_space_group_comment
;
The symmetry employed for this shelxl refinement is uniquely defined
by the following loop, which should always be used as a source of
symmetry information in preference to the above space-group names.
They are only intended as comments.
;
_shelx_estimated_absorpt_t_min 0.497
_shelx_estimated_absorpt_t_max 0.594
_shelxl_version_number 20.13

loop_
_space_group_symop_operation_xyz
'x, y, z'
'-x, -y, -z'

loop_
_atom_site_type_symbol
_atom_site_label
_atom_site_fract_x
_atom_site_fract_y
_atom_site_fract_z
_atom_site_U_iso_or_equiv
_atom_site_adp_type
_atom_site_calc_flag
_atom_site_occupancy
Eu Eu1 0.33734(4) 0.67677(3) 0.94671(3) 0.01456(9) Uani d 1
S S1 0.78370(19) 0.59927(16) 0.84882(12) 0.0155(3) Uani d 1
O O5 0.5768(5) 0.0810(4) 0.8835(3) 0.0165(8) Uani d 1
O O8 0.3747(5) 0.3640(4) 0.8773(3) 0.0169(8) Uani d 1
O O3 0.9841(5) 0.7182(5) 0.8962(4) 0.0190(8) Uani d 1
O O2 0.8014(5) 0.4562(4) 0.9175(3) 0.0174(8) Uani d 1
O O4 0.7307(6) 0.5265(5) 0.7078(3) 0.0224(8) Uani d 1
O O1 0.6310(5) 0.7017(4) 0.8793(3) 0.0180(8) Uani d 1
O O6 0.2928(5) -0.1123(4) 0.8251(3) 0.0173(8) Uani d 1
O O7 0.2161(6) 0.4874(5) 0.7245(4) 0.0218(8) Uani d 1
N N1 0.1856(7) -0.1924(6) 0.3237(4) 0.0188(10) Uani d 1
C C7 0.1927(7) 0.0841(7) 0.4208(5) 0.0166(11) Uani d 1
N N2 0.1171(7) 0.0561(6) 0.2854(4) 0.0176(9) Uani d 1
C C1 0.2952(7) 0.3604(7) 0.7553(5) 0.0151(11) Uani d 1
C C8 0.3338(7) 0.0418(7) 0.6723(5) 0.0169(11) Uani d 1
C C3 0.1139(8) -0.1086(7) 0.2314(5) 0.0179(11) Uani d 1
H H3 0.0682 -0.1587 0.1419 0.022 Uiso calc 1
C C5 0.2175(7) 0.2269(7) 0.5223(5) 0.0172(11) Uani d 1
H H5 0.1871 0.3333 0.5061 0.021 Uiso calc 1
C C6 0.2351(8) -0.0777(7) 0.4438(5) 0.0164(11) Uani d 1
C C4 0.3050(8) -0.0999(7) 0.5702(5) 0.0182(11) Uani d 1
H H4 0.3316 -0.2075 0.5853 0.022 Uiso calc 1
C C2 0.4068(8) 0.0038(6) 0.8063(5) 0.0145(11) Uani d 1
C C9 0.2896(7) 0.2066(6) 0.6501(5) 0.0147(11) Uani d 1
H H1 0.196(9) -0.301(2) 0.307(5) 0.022 Uiso d 1
H H2 0.071(8) 0.124(6) 0.236(5) 0.022 Uiso d 1

loop_
_atom_site_aniso_label
_atom_site_aniso_U_11
_atom_site_aniso_U_22
_atom_site_aniso_U_33
_atom_site_aniso_U_12
_atom_site_aniso_U_13
_atom_site_aniso_U_23
Eu1 0.01161(14) 0.01631(14) 0.01529(14) 0.00305(10) 0.00343(10) 0.00361(10)
S1 0.0116(6) 0.0176(6) 0.0177(7) 0.0030(5) 0.0042(5) 0.0052(5)
O5 0.0152(18) 0.0178(18) 0.0151(18) 0.0035(15) 0.0039(15) 0.0018(15)
O8 0.0187(19) 0.0156(18) 0.0137(18) 0.0040(15) 0.0025(15) 0.0010(14)
O3 0.0118(18) 0.0196(19) 0.026(2) 0.0034(15) 0.0048(15) 0.0077(16)
O2 0.0142(18) 0.0215(19) 0.0192(19) 0.0043(15) 0.0069(15) 0.0084(16)
O4 0.024(2) 0.026(2) 0.017(2) 0.0067(17) 0.0054(16) 0.0035(16)
O1 0.0151(18) 0.0182(19) 0.023(2) 0.0052(15) 0.0075(15) 0.0067(16)
O6 0.0139(18) 0.0203(19) 0.0198(19) 0.0051(15) 0.0052(15) 0.0086(16)
O7 0.023(2) 0.020(2) 0.020(2) 0.0077(16) 0.0036(16) 0.0030(16)
N1 0.020(2) 0.018(2) 0.016(2) 0.002(2) 0.0056(19) 0.0014(19)
C7 0.012(2) 0.020(3) 0.017(3) 0.000(2) 0.004(2) 0.003(2)
N2 0.016(2) 0.022(2) 0.016(2) 0.0038(19) 0.0060(19) 0.0053(19)
C1 0.005(2) 0.023(3) 0.016(3) 0.002(2) 0.003(2) 0.003(2)
C8 0.011(2) 0.021(3) 0.018(3) 0.001(2) 0.004(2) 0.005(2)
C3 0.013(3) 0.021(3) 0.018(3) 0.001(2) 0.004(2) 0.003(2)
C5 0.014(3) 0.019(3) 0.020(3) 0.007(2) 0.006(2) 0.007(2)
C6 0.016(3) 0.021(3) 0.014(3) 0.004(2) 0.009(2) 0.000(2)
C4 0.013(3) 0.019(3) 0.020(3) 0.003(2) 0.003(2) 0.006(2)
C2 0.016(3) 0.013(3) 0.014(3) 0.004(2) 0.005(2) -0.001(2)
C9 0.010(2) 0.017(3) 0.017(3) 0.002(2) 0.007(2) 0.003(2)

loop_
_atom_type_symbol
_atom_type_description
_atom_type_scat_dispersion_real
_atom_type_scat_dispersion_imag
_atom_type_scat_source
C C 0.0033 0.0016 'International Tables Vol C Tables 4.2.6.8 and 6.1.1.4'
H H 0.0000 0.0000 'International Tables Vol C Tables 4.2.6.8 and 6.1.1.4'
N N 0.0061 0.0033 'International Tables Vol C Tables 4.2.6.8 and 6.1.1.4'
O O 0.0106 0.0060 'International Tables Vol C Tables 4.2.6.8 and 6.1.1.4'
S S 0.1246 0.1234 'International Tables Vol C Tables 4.2.6.8 and 6.1.1.4'
Eu Eu -0.1578 3.6682 'International Tables Vol C Tables 4.2.6.8 and 6.1.1.4'

loop_
_geom_angle_atom_site_label_1
_geom_angle_atom_site_label_2
_geom_angle_atom_site_label_3
_geom_angle_site_symmetry_1
_geom_angle_site_symmetry_3
_geom_angle
O5 Eu1 Eu1 2_667 2_667 109.17(8)
O5 Eu1 O8 2_667 2_667 71.40(12)
O5 Eu1 O8 2_667 . 145.56(11)
O5 Eu1 O3 2_667 1_455 89.18(12)
O5 Eu1 O2 2_667 2_667 84.71(12)
O5 Eu1 O1 2_667 . 99.90(12)
O5 Eu1 O6 2_667 1_565 81.45(12)
O5 Eu1 O7 2_667 . 161.57(12)
O5 Eu1 C1 2_667 . 170.40(13)
O5 Eu1 C2 2_667 2_667 16.94(12)
O8 Eu1 Eu1 . 2_667 37.13(8)
O8 Eu1 Eu1 2_667 2_667 38.22(8)
O8 Eu1 O8 2_667 . 75.35(12)
O8 Eu1 O7 2_667 . 123.85(12)
O8 Eu1 C1 2_667 . 99.35(13)
O8 Eu1 C1 . . 26.69(12)
O8 Eu1 C2 . 2_667 133.54(12)
O8 Eu1 C2 2_667 2_667 58.27(12)
O3 Eu1 Eu1 1_455 2_667 137.94(8)
O3 Eu1 O8 1_455 . 112.78(12)
O3 Eu1 O8 1_455 2_667 142.48(12)
O3 Eu1 O7 1_455 . 82.99(12)
O3 Eu1 C1 1_455 . 100.02(13)
O3 Eu1 C2 1_455 2_667 106.07(12)
O2 Eu1 Eu1 2_667 2_667 71.45(8)
O2 Eu1 O8 2_667 . 77.39(12)
O2 Eu1 O8 2_667 2_667 73.37(12)
O2 Eu1 O3 2_667 1_455 73.11(12)
O2 Eu1 O1 2_667 . 141.40(12)
O2 Eu1 O7 2_667 . 108.68(12)
O2 Eu1 C1 2_667 . 95.25(13)
O2 Eu1 C2 2_667 2_667 90.93(12)
O1 Eu1 Eu1 . 2_667 70.88(8)
O1 Eu1 O8 . . 77.80(11)
O1 Eu1 O8 . 2_667 72.04(12)
O1 Eu1 O3 . 1_455 144.58(12)
O1 Eu1 O7 . . 77.77(12)
O1 Eu1 C1 . . 74.17(13)
O1 Eu1 C2 . 2_667 85.20(13)
O6 Eu1 Eu1 1_565 2_667 145.98(9)
O6 Eu1 O8 1_565 . 129.42(12)
O6 Eu1 O8 1_565 2_667 132.65(12)
O6 Eu1 O3 1_565 1_455 72.09(12)
O6 Eu1 O2 1_565 2_667 142.57(12)
O6 Eu1 O1 1_565 . 75.51(12)
O6 Eu1 O7 1_565 . 80.27(12)
O6 Eu1 C1 1_565 . 103.91(13)
O6 Eu1 C2 1_565 2_667 85.78(12)
O7 Eu1 Eu1 . 2_667 87.53(8)
O7 Eu1 O8 . . 52.36(11)
O7 Eu1 C1 . . 25.84(12)
O7 Eu1 C2 . 2_667 160.19(13)
C1 Eu1 Eu1 . 2_667 61.97(10)
C1 Eu1 C2 . 2_667 153.87(13)
C2 Eu1 Eu1 2_667 2_667 96.45(9)
O2 S1 O3 . . 108.8(2)
O4 S1 O3 . . 109.3(2)
O4 S1 O2 . . 109.4(2)
O4 S1 O1 . . 111.1(2)
O1 S1 O3 . . 107.8(2)
O1 S1 O2 . . 110.3(2)
C2 O5 Eu1 . 2_667 130.9(3)
Eu1 O8 Eu1 2_667 . 104.65(12)
C1 O8 Eu1 . . 92.1(3)
C1 O8 Eu1 . 2_667 148.7(3)
S1 O3 Eu1 . 1_655 134.8(2)
S1 O2 Eu1 . 2_667 142.6(2)
S1 O1 Eu1 . . 141.1(2)
C2 O6 Eu1 . 1_545 135.6(3)
C1 O7 Eu1 . . 95.6(3)
C3 N1 C6 . . 108.6(4)
N2 C7 C6 . . 105.3(4)
C5 C7 N2 . . 133.0(5)
C5 C7 C6 . . 121.6(5)
C3 N2 C7 . . 109.1(4)
O8 C1 Eu1 . . 61.2(3)
O8 C1 C9 . . 121.5(4)
O7 C1 Eu1 . . 58.5(3)
O7 C1 O8 . . 119.1(5)
O7 C1 C9 . . 119.3(4)
C9 C1 Eu1 . . 173.5(3)
C4 C8 C2 . . 114.1(4)
C4 C8 C9 . . 121.4(5)
C9 C8 C2 . . 124.4(5)
N2 C3 N1 . . 110.0(5)
C7 C5 C9 . . 117.9(5)
N1 C6 C7 . . 107.0(4)
N1 C6 C4 . . 131.9(5)
C4 C6 C7 . . 121.0(5)
C8 C4 C6 . . 118.1(5)
O5 C2 Eu1 . 2_667 32.2(2)
O5 C2 C8 . . 118.8(4)
O6 C2 Eu1 . 2_667 118.4(3)
O6 C2 O5 . . 126.2(5)
O6 C2 C8 . . 114.9(4)
C8 C2 Eu1 . 2_667 118.2(3)
C8 C9 C1 . . 124.3(4)
C5 C9 C1 . . 115.5(4)
C5 C9 C8 . . 120.0(5)

loop_
_geom_bond_atom_site_label_1
_geom_bond_atom_site_label_2
_geom_bond_site_symmetry_2
_geom_bond_distance
Eu1 Eu1 2_667 3.9278(6)
Eu1 O5 2_667 2.288(3)
Eu1 O8 . 2.512(3)
Eu1 O8 2_667 2.451(3)
Eu1 O3 1_455 2.430(3)
Eu1 O2 2_667 2.354(3)
Eu1 O1 . 2.371(3)
Eu1 O6 1_565 2.335(3)
Eu1 O7 . 2.456(4)
Eu1 C1 . 2.865(5)
Eu1 C2 2_667 3.248(5)
S1 O3 . 1.496(4)
S1 O2 . 1.482(3)
S1 O4 . 1.463(4)
S1 O1 . 1.473(4)
O5 Eu1 2_667 2.288(3)
O5 C2 . 1.252(6)
O8 Eu1 2_667 2.451(3)
O8 C1 . 1.288(6)
O3 Eu1 1_655 2.430(3)
O2 Eu1 2_667 2.354(3)
O6 Eu1 1_545 2.335(3)
O6 C2 . 1.246(6)
O7 C1 . 1.255(6)
N1 C3 . 1.329(6)
N1 C6 . 1.374(7)
C7 N2 . 1.390(6)
C7 C5 . 1.380(7)
C7 C6 . 1.402(7)
N2 C3 . 1.320(7)
C1 C9 . 1.494(7)
C8 C4 . 1.373(7)
C8 C2 . 1.515(7)
C8 C9 . 1.426(7)
C5 C9 . 1.396(7)
C6 C4 . 1.386(7)
C2 Eu1 2_667 3.248(5)

loop_
_geom_hbond_atom_site_label_D
_geom_hbond_atom_site_label_H
_geom_hbond_atom_site_label_A
_geom_hbond_site_symmetry_A
_geom_hbond_distance_DH
_geom_hbond_distance_HA
_geom_hbond_distance_DA
_geom_hbond_angle_DHA
N1 H1 O2 2_656 0.859(10) 2.54(5) 3.062(6) 120(4)
N1 H1 O4 2_656 0.859(10) 1.901(16) 2.750(6) 169(6)
N2 H2 O3 2_666 0.856(10) 2.086(17) 2.927(5) 168(5)
N2 H2 O6 2_556 0.856(10) 2.41(5) 2.878(6) 115(4)

_cod_database_fobs_code 2021967
